data_1560553
loop_
_publ_author_name
'Wang, Yi'
'Suen, Nian-Tzu'
'Kunene, Thabiso'
'Stoyko, Stanislav'
'Bobev, Svilen'

_publ_section_title
;
 Synthesis and structural characterization of the Zintl phases
 Na3Ca3TrPn4, Na3Sr3TrPn4, and Na3Eu3TrPn4 (Tr=Al, Ga, In; Pn=P, As, Sb)
;
_journal_name_full 'Journal of Solid State Chemistry'
_journal_page_first 160
_journal_page_last 168
_journal_paper_doi 10.1016/j.jssc.2017.02.026
_journal_volume 249
_journal_year 2017
_chemical_formula_sum 'Al As4 Eu2.9 Na3.1'
_chemical_formula_weight 838.61
_space_group_IT_number 186
_space_group_name_Hall 'P 6c -2c'
_space_group_name_H-M_alt 'P 63 m c'
_symmetry_cell_setting hexagonal
_symmetry_space_group_name_H-M 'P 63 m c'
_atom_sites_solution_hydrogens .
_atom_sites_solution_primary direct
_atom_sites_solution_secondary difmap
_cell_angle_alpha 90.00
_cell_angle_beta 90.00
_cell_angle_gamma 120.00
_cell_formula_units_Z 2
_cell_length_a 9.5621(7)
_cell_length_b 9.5621(7)
_cell_length_c 7.4418(11)
_cell_measurement_reflns_used 891
_cell_measurement_temperature 200(2)
_cell_measurement_theta_max 22.52
_cell_measurement_theta_min 2.46
_cell_volume 589.27(11)
_computing_cell_refinement 'Bruker SMART'
_computing_data_collection 'Bruker SMART'
_computing_data_reduction 'Bruker SAINT'
_computing_molecular_graphics 'Bruker SHELXTL'
_computing_publication_material 'Bruker SHELXTL'
_computing_structure_refinement 'SHELXL-97 (Sheldrick, 1997)'
_computing_structure_solution 'SHELXS-97 (Sheldrick, 1990)'
_diffrn_ambient_temperature 200(2)
_diffrn_measured_fraction_theta_full 1.000
_diffrn_measured_fraction_theta_max 1.000
_diffrn_measurement_device_type 'CCD area detector'
_diffrn_measurement_method 'phi and omega scans'
_diffrn_radiation_monochromator graphite
_diffrn_radiation_source 'fine-focus sealed tube'
_diffrn_radiation_type MoK\a
_diffrn_radiation_wavelength 0.71073
_diffrn_reflns_av_R_equivalents 0.0882
_diffrn_reflns_av_sigmaI/netI 0.0369
_diffrn_reflns_limit_h_max 12
_diffrn_reflns_limit_h_min -13
_diffrn_reflns_limit_k_max 13
_diffrn_reflns_limit_k_min -12
_diffrn_reflns_limit_l_max 10
_diffrn_reflns_limit_l_min -10
_diffrn_reflns_number 8331
_diffrn_reflns_theta_full 29.56
_diffrn_reflns_theta_max 29.56
_diffrn_reflns_theta_min 2.46
_exptl_absorpt_coefficient_mu 26.517
_exptl_absorpt_correction_T_max 0.4749
_exptl_absorpt_correction_T_min 0.2477
_exptl_absorpt_correction_type multi-scan
_exptl_absorpt_process_details SADABS
_exptl_crystal_colour grey
_exptl_crystal_density_diffrn 4.726
_exptl_crystal_density_method 'not measured'
_exptl_crystal_description irregular
_exptl_crystal_F_000 724
_exptl_crystal_size_max 0.07
_exptl_crystal_size_mid 0.03
_exptl_crystal_size_min 0.03
_refine_diff_density_max 1.262
_refine_diff_density_min -1.243
_refine_diff_density_rms 0.226
_refine_ls_abs_structure_details 'Flack H D (1983), Acta Cryst. A39, 876-881'
_refine_ls_abs_structure_Flack 0.01(6)
_refine_ls_extinction_coef 0.00043(11)
_refine_ls_extinction_expression Fc^*^=kFc[1+0.001xFc^2^\l^3^/sin(2\q)]^-1/4^
_refine_ls_extinction_method SHELXL
_refine_ls_goodness_of_fit_ref 1.060
_refine_ls_hydrogen_treatment .
_refine_ls_matrix_type full
_refine_ls_number_parameters 28
_refine_ls_number_reflns 645
_refine_ls_number_restraints 1
_refine_ls_restrained_S_all 1.059
_refine_ls_R_factor_all 0.0396
_refine_ls_R_factor_gt 0.0299
_refine_ls_shift/su_max 0.001
_refine_ls_shift/su_mean 0.000
_refine_ls_structure_factor_coef Fsqd
_refine_ls_weighting_details 'calc w=1/[\s^2^(Fo^2^)+(0.0120P)^2^+5.6163P] where P=(Fo^2^+2Fc^2^)/3'
_refine_ls_weighting_scheme calc
_refine_ls_wR_factor_gt 0.0488
_refine_ls_wR_factor_ref 0.0522
_reflns_number_gt 553
_reflns_number_total 645
_reflns_threshold_expression >2sigma(I)
_cod_data_source_file JSSC-2017-249-160.cif
_cod_data_source_block Na3Eu3AlAs4
_cod_depositor_comments
;
The following automatic conversions were performed:

data item '_symmetry_cell_setting' value 'Hexagonal' was changed to
'hexagonal' in accordance with the built-in table derived from the
CIF Core dictionary named 'cif_core.dic' version 2.4.5 last updated
on 2014-11-21.

Automatic conversion script
Id: cif_fix_values 8369 2020-08-20 11:38:08Z andrius 
;
_cod_original_sg_symbol_H-M P6(3)mc
_cod_original_formula_sum 'Al As4 Eu2.90 Na3.10'
_cod_database_code 1560553

loop_
_symmetry_equiv_pos_as_xyz
'x, y, z'
'-y, x-y, z'
'-x+y, -x, z'
'-x, -y, z+1/2'
'y, -x+y, z+1/2'
'x-y, x, z+1/2'
'-y, -x, z'
'-x+y, y, z'
'x, x-y, z'
'y, x, z+1/2'
'x-y, -y, z+1/2'
'-x, -x+y, z+1/2'

loop_
_atom_site_label
_atom_site_type_symbol
_atom_site_fract_x
_atom_site_fract_y
_atom_site_fract_z
_atom_site_U_iso_or_equiv
_atom_site_adp_type
_atom_site_occupancy
_atom_site_symmetry_multiplicity
_atom_site_calc_flag
_atom_site_refinement_flags
_atom_site_disorder_assembly
_atom_site_disorder_group
Na Na 0.1348(3) 0.8652(3) 0.0464(7) 0.0251(12) Uani 1 2 d S . .
Eu1 Eu 0.52309(3) 0.47691(3) 0.21690(14) 0.01512(17) Uani 0.969(5) 2 d SP . .
Na1 Na 0.52309(3) 0.47691(3) 0.21690(14) 0.01512(17) Uani 0.031(5) 2 d SP . .
Al Al 0.3333 0.6667 0.3395(9) 0.0148(15) Uani 1 6 d S . .
As1 As 0.18997(7) 0.81003(7) 0.43938(13) 0.0133(3) Uani 1 2 d S . .
As2 As 0.3333 0.6667 0.0000(3) 0.0154(5) Uani 1 6 d S . .

loop_
_atom_site_aniso_label
_atom_site_aniso_U_11
_atom_site_aniso_U_22
_atom_site_aniso_U_33
_atom_site_aniso_U_23
_atom_site_aniso_U_13
_atom_site_aniso_U_12
Na 0.018(2) 0.018(2) 0.035(3) 0.0013(12) -0.0013(12) 0.007(2)
Eu1 0.0157(2) 0.0157(2) 0.0147(3) -0.0006(2) 0.0006(2) 0.0084(2)
Na1 0.0157(2) 0.0157(2) 0.0147(3) -0.0006(2) 0.0006(2) 0.0084(2)
Al 0.016(2) 0.016(2) 0.012(3) 0.000 0.000 0.0081(12)
As1 0.0128(5) 0.0128(5) 0.0146(6) -0.0008(3) 0.0008(3) 0.0065(5)
As2 0.0165(7) 0.0165(7) 0.0130(11) 0.000 0.000 0.0083(4)

loop_
_atom_type_symbol
_atom_type_description
_atom_type_scat_dispersion_real
_atom_type_scat_dispersion_imag
_atom_type_scat_source
Na Na 0.0362 0.0249 'International Tables Vol C Tables 4.2.6.8 and 6.1.1.4'
Al Al 0.0645 0.0514 'International Tables Vol C Tables 4.2.6.8 and 6.1.1.4'
Eu Eu -0.1578 3.6682 'International Tables Vol C Tables 4.2.6.8 and 6.1.1.4'
As As 0.0499 2.0058 'International Tables Vol C Tables 4.2.6.8 and 6.1.1.4'

loop_
_geom_angle_atom_site_label_1
_geom_angle_atom_site_label_2
_geom_angle_atom_site_label_3
_geom_angle
_geom_angle_site_symmetry_1
_geom_angle_site_symmetry_3
As1 Na As1 138.4(2) 5_454 6_664
As1 Na As1 109.16(11) 5_454 .
As1 Na As1 109.16(11) 6_664 .
As1 Na As2 101.34(11) 5_454 .
As1 Na As2 101.34(11) 6_664 .
As1 Na As2 78.65(13) . .
As1 Na Na1 58.46(4) 5_454 3_565
As1 Na Na1 161.49(17) 6_664 3_565
As1 Na Na1 60.12(8) . 3_565
As2 Na Na1 62.92(9) . 3_565
As1 Na Eu1 58.46(4) 5_454 3_565
As1 Na Eu1 161.49(17) 6_664 3_565
As1 Na Eu1 60.12(8) . 3_565
As2 Na Eu1 62.92(9) . 3_565
Na1 Na Eu1 0.00(4) 3_565 3_565
As1 Na Eu1 161.49(17) 5_454 2_665
As1 Na Eu1 58.46(4) 6_664 2_665
As1 Na Eu1 60.12(8) . 2_665
As2 Na Eu1 62.92(9) . 2_665
Na1 Na Eu1 103.79(14) 3_565 2_665
Eu1 Na Eu1 103.79(14) 3_565 2_665
As1 Na Na1 161.49(17) 5_454 2_665
As1 Na Na1 58.46(4) 6_664 2_665
As1 Na Na1 60.12(8) . 2_665
As2 Na Na1 62.92(9) . 2_665
Na1 Na Na1 103.79(14) 3_565 2_665
Eu1 Na Na1 103.79(14) 3_565 2_665
Eu1 Na Na1 0.00(3) 2_665 2_665
As1 Na Na1 56.38(7) 5_454 6_554
As1 Na Na1 116.88(16) 6_664 6_554
As1 Na Na1 116.61(13) . 6_554
As2 Na Na1 52.26(8) . 6_554
Na1 Na Na1 62.59(6) 3_565 6_554
Eu1 Na Na1 62.59(6) 3_565 6_554
Eu1 Na Na1 112.72(14) 2_665 6_554
Na1 Na Na1 112.72(14) 2_665 6_554
As1 Na Eu1 56.38(7) 5_454 6_554
As1 Na Eu1 116.88(16) 6_664 6_554
As1 Na Eu1 116.61(13) . 6_554
As2 Na Eu1 52.26(8) . 6_554
Na1 Na Eu1 62.59(6) 3_565 6_554
Eu1 Na Eu1 62.59(6) 3_565 6_554
Eu1 Na Eu1 112.72(14) 2_665 6_554
Na1 Na Eu1 112.72(14) 2_665 6_554
Na1 Na Eu1 0.00(3) 6_554 6_554
As1 Na Eu1 116.88(16) 5_454 5_564
As1 Na Eu1 56.38(7) 6_664 5_564
As1 Na Eu1 116.61(13) . 5_564
As2 Na Eu1 52.26(8) . 5_564
Na1 Na Eu1 112.72(14) 3_565 5_564
Eu1 Na Eu1 112.72(14) 3_565 5_564
Eu1 Na Eu1 62.59(6) 2_665 5_564
Na1 Na Eu1 62.59(6) 2_665 5_564
Na1 Na Eu1 65.09(10) 6_554 5_564
Eu1 Na Eu1 65.09(10) 6_554 5_564
As1 Na Na1 116.88(16) 5_454 5_564
As1 Na Na1 56.38(7) 6_664 5_564
As1 Na Na1 116.61(13) . 5_564
As2 Na Na1 52.26(8) . 5_564
Na1 Na Na1 112.72(14) 3_565 5_564
Eu1 Na Na1 112.72(14) 3_565 5_564
Eu1 Na Na1 62.59(6) 2_665 5_564
Na1 Na Na1 62.59(6) 2_665 5_564
Na1 Na Na1 65.09(10) 6_554 5_564
Eu1 Na Na1 65.09(10) 6_554 5_564
Eu1 Na Na1 0.00(3) 5_564 5_564
As1 Eu1 As1 81.56(5) 6_654 5_554
As1 Eu1 As2 98.74(3) 6_654 4_665
As1 Eu1 As2 98.74(3) 5_554 4_665
As1 Eu1 Al 123.10(8) 6_654 .
As1 Eu1 Al 123.10(8) 5_554 .
As2 Eu1 Al 122.28(11) 4_665 .
As1 Eu1 As1 98.45(4) 6_654 2_665
As1 Eu1 As1 164.69(3) 5_554 2_665
As2 Eu1 As1 96.39(4) 4_665 2_665
Al Eu1 As1 44.59(6) . 2_665
As1 Eu1 As1 164.69(3) 6_654 3_565
As1 Eu1 As1 98.45(4) 5_554 3_565
As2 Eu1 As1 96.39(4) 4_665 3_565
Al Eu1 As1 44.59(6) . 3_565
As1 Eu1 As1 77.50(5) 2_665 3_565
As1 Eu1 Na 52.09(7) 6_654 2_665
As1 Eu1 Na 117.44(10) 5_554 2_665
As2 Eu1 Na 124.59(9) 4_665 2_665
Al Eu1 Na 71.71(9) . 2_665
As1 Eu1 Na 53.97(9) 2_665 2_665
As1 Eu1 Na 116.24(7) 3_565 2_665
As1 Eu1 Na 117.44(10) 6_654 3_565
As1 Eu1 Na 52.09(7) 5_554 3_565
As2 Eu1 Na 124.59(9) 4_665 3_565
Al Eu1 Na 71.71(9) . 3_565
As1 Eu1 Na 116.24(7) 2_665 3_565
As1 Eu1 Na 53.97(8) 3_565 3_565
Na Eu1 Na 110.80(18) 2_665 3_565
As1 Eu1 As2 92.10(4) 6_654 .
As1 Eu1 As2 92.10(4) 5_554 .
As2 Eu1 As2 165.65(7) 4_665 .
Al Eu1 As2 43.38(13) . .
As1 Eu1 As2 72.59(3) 2_665 .
As1 Eu1 As2 72.59(3) 3_565 .
Na Eu1 As2 56.42(9) 2_665 .
Na Eu1 As2 56.42(9) 3_565 .
As1 Eu1 Al 41.84(3) 6_654 4_664
As1 Eu1 Al 41.84(3) 5_554 4_664
As2 Eu1 Al 91.28(8) 4_665 4_664
Al Eu1 Al 146.44(18) . 4_664
As1 Eu1 Al 140.28(3) 2_665 4_664
As1 Eu1 Al 140.28(3) 3_565 4_664
Na Eu1 Al 90.00(9) 2_665 4_664
Na Eu1 Al 90.00(9) 3_565 4_664
As2 Eu1 Al 103.06(7) . 4_664
As1 Eu1 Eu1 55.50(2) 6_654 4_664
As1 Eu1 Eu1 55.50(2) 5_554 4_664
As2 Eu1 Eu1 143.15(4) 4_665 4_664
Al Eu1 Eu1 94.57(12) . 4_664
As1 Eu1 Eu1 111.95(3) 2_665 4_664
As1 Eu1 Eu1 111.95(3) 3_565 4_664
Na Eu1 Eu1 63.47(9) 2_665 4_664
Na Eu1 Eu1 63.47(9) 3_565 4_664
As2 Eu1 Eu1 51.20(4) . 4_664
Al Eu1 Eu1 51.87(7) 4_664 4_664
As1 Eu1 Eu1 135.95(2) 6_654 4_665
As1 Eu1 Eu1 135.95(2) 5_554 4_665
As2 Eu1 Eu1 60.08(4) 4_665 4_665
Al Eu1 Eu1 62.20(11) . 4_665
As1 Eu1 Eu1 52.16(2) 2_665 4_665
As1 Eu1 Eu1 52.16(2) 3_565 4_665
Na Eu1 Eu1 105.79(9) 2_665 4_665
Na Eu1 Eu1 105.79(9) 3_565 4_665
As2 Eu1 Eu1 105.58(4) . 4_665
Al Eu1 Eu1 151.36(7) 4_664 4_665
Eu1 Eu1 Eu1 156.77(3) 4_664 4_665
As1 Al As1 111.48(14) . 2_665
As1 Al As1 111.48(14) . 3_565
As1 Al As1 111.48(14) 2_665 3_565
As1 Al As2 107.38(15) . .
As1 Al As2 107.38(15) 2_665 .
As1 Al As2 107.38(15) 3_565 .
As1 Al Na1 67.98(2) . 3_565
As1 Al Na1 67.98(2) 2_665 3_565
As1 Al Na1 178.8(3) 3_565 3_565
As2 Al Na1 73.81(11) . 3_565
As1 Al Eu1 67.98(2) . 3_565
As1 Al Eu1 67.98(2) 2_665 3_565
As1 Al Eu1 178.8(3) 3_565 3_565
As2 Al Eu1 73.81(11) . 3_565
Na1 Al Eu1 0.00(2) 3_565 3_565
As1 Al Eu1 67.98(2) . 2_665
As1 Al Eu1 178.8(3) 2_665 2_665
As1 Al Eu1 67.98(2) 3_565 2_665
As2 Al Eu1 73.81(11) . 2_665
Na1 Al Eu1 112.55(10) 3_565 2_665
Eu1 Al Eu1 112.55(10) 3_565 2_665
As1 Al Na1 67.98(2) . 2_665
As1 Al Na1 178.8(3) 2_665 2_665
As1 Al Na1 67.98(2) 3_565 2_665
As2 Al Na1 73.81(11) . 2_665
Na1 Al Na1 112.55(10) 3_565 2_665
Eu1 Al Na1 112.55(10) 3_565 2_665
Eu1 Al Na1 0.00(4) 2_665 2_665
As1 Al Eu1 178.8(3) . .
As1 Al Eu1 67.98(2) 2_665 .
As1 Al Eu1 67.98(2) 3_565 .
As2 Al Eu1 73.81(11) . .
Na1 Al Eu1 112.54(10) 3_565 .
Eu1 Al Eu1 112.54(10) 3_565 .
Eu1 Al Eu1 112.54(10) 2_665 .
Na1 Al Eu1 112.54(10) 2_665 .
As1 Al Eu1 112.9(2) . 4_665
As1 Al Eu1 57.57(10) 2_665 4_665
As1 Al Eu1 57.57(10) 3_565 4_665
As2 Al Eu1 139.75(7) . 4_665
Na1 Al Eu1 121.54(10) 3_565 4_665
Eu1 Al Eu1 121.54(10) 3_565 4_665
Eu1 Al Eu1 121.54(10) 2_665 4_665
Na1 Al Eu1 121.54(10) 2_665 4_665
Eu1 Al Eu1 65.93(5) . 4_665
As1 Al Eu1 57.57(10) . 6
As1 Al Eu1 57.57(10) 2_665 6
As1 Al Eu1 112.9(2) 3_565 6
As2 Al Eu1 139.75(7) . 6
Na1 Al Eu1 65.93(5) 3_565 6
Eu1 Al Eu1 65.93(5) 3_565 6
Eu1 Al Eu1 121.54(10) 2_665 6
Na1 Al Eu1 121.54(10) 2_665 6
Eu1 Al Eu1 121.54(10) . 6
Eu1 Al Eu1 68.06(11) 4_665 6
Al As1 Na 138.27(11) . 5_455
Al As1 Na 138.27(11) . 6_665
Na As1 Na 83.1(2) 5_455 6_665
Al As1 Na 89.96(19) . .
Na As1 Na 93.05(12) 5_455 .
Na As1 Na 93.05(12) 6_665 .
Al As1 Na1 80.60(12) . 6
Na As1 Na1 69.45(10) 5_455 6
Na As1 Na1 121.14(11) 6_665 6
Na As1 Na1 137.60(3) . 6
Al As1 Eu1 80.60(12) . 6
Na As1 Eu1 69.45(10) 5_455 6
Na As1 Eu1 121.14(11) 6_665 6
Na As1 Eu1 137.60(3) . 6
Na1 As1 Eu1 0.00(4) 6 6
Al As1 Na1 80.60(12) . 5_565
Na As1 Na1 121.14(11) 5_455 5_565
Na As1 Na1 69.45(10) 6_665 5_565
Na As1 Na1 137.60(3) . 5_565
Na1 As1 Na1 81.71(4) 6 5_565
Eu1 As1 Na1 81.71(4) 6 5_565
Al As1 Eu1 80.60(12) . 5_565
Na As1 Eu1 121.14(11) 5_455 5_565
Na As1 Eu1 69.45(10) 6_665 5_565
Na As1 Eu1 137.60(3) . 5_565
Na1 As1 Eu1 81.71(4) 6 5_565
Eu1 As1 Eu1 81.71(4) 6 5_565
Na1 As1 Eu1 0.00(3) 5_565 5_565
Al As1 Eu1 67.43(7) . 3_565
Na As1 Eu1 76.01(11) 5_455 3_565
Na As1 Eu1 149.05(11) 6_665 3_565
Na As1 Eu1 65.91(5) . 3_565
Na1 As1 Eu1 72.341(13) 6 3_565
Eu1 As1 Eu1 72.341(13) 6 3_565
Na1 As1 Eu1 141.30(4) 5_565 3_565
Eu1 As1 Eu1 141.30(4) 5_565 3_565
Al As1 Na1 67.43(7) . 3_565
Na As1 Na1 76.01(11) 5_455 3_565
Na As1 Na1 149.05(11) 6_665 3_565
Na As1 Na1 65.91(5) . 3_565
Na1 As1 Na1 72.341(13) 6 3_565
Eu1 As1 Na1 72.341(13) 6 3_565
Na1 As1 Na1 141.30(4) 5_565 3_565
Eu1 As1 Na1 141.30(4) 5_565 3_565
Eu1 As1 Na1 0.00(2) 3_565 3_565
Al As1 Eu1 67.43(7) . 2_665
Na As1 Eu1 149.05(11) 5_455 2_665
Na As1 Eu1 76.01(11) 6_665 2_665
Na As1 Eu1 65.91(5) . 2_665
Na1 As1 Eu1 141.30(4) 6 2_665
Eu1 As1 Eu1 141.30(4) 6 2_665
Na1 As1 Eu1 72.340(13) 5_565 2_665
Eu1 As1 Eu1 72.340(13) 5_565 2_665
Eu1 As1 Eu1 111.87(4) 3_565 2_665
Na1 As1 Eu1 111.87(4) 3_565 2_665
Al As1 Na1 67.43(7) . 2_665
Na As1 Na1 149.05(11) 5_455 2_665
Na As1 Na1 76.01(11) 6_665 2_665
Na As1 Na1 65.91(5) . 2_665
Na1 As1 Na1 141.30(4) 6 2_665
Eu1 As1 Na1 141.30(4) 6 2_665
Na1 As1 Na1 72.340(13) 5_565 2_665
Eu1 As1 Na1 72.340(13) 5_565 2_665
Eu1 As1 Na1 111.87(4) 3_565 2_665
Na1 As1 Na1 111.87(4) 3_565 2_665
Eu1 As1 Na1 0.00(4) 2_665 2_665
Al As2 Na1 131.54(4) . 4_664
Al As2 Eu1 131.54(4) . 4_664
Na1 As2 Eu1 0.00(3) 4_664 4_664
Al As2 Na1 131.54(3) . 6_554
Na1 As2 Na1 80.82(5) 4_664 6_554
Eu1 As2 Na1 80.82(5) 4_664 6_554
Al As2 Eu1 131.54(3) . 6_554
Na1 As2 Eu1 80.82(5) 4_664 6_554
Eu1 As2 Eu1 80.82(5) 4_664 6_554
Na1 As2 Eu1 0.00(3) 6_554 6_554
Al As2 Na1 131.54(3) . 5_564
Na1 As2 Na1 80.82(5) 4_664 5_564
Eu1 As2 Na1 80.82(5) 4_664 5_564
Na1 As2 Na1 80.82(5) 6_554 5_564
Eu1 As2 Na1 80.82(5) 6_554 5_564
Al As2 Eu1 131.54(3) . 5_564
Na1 As2 Eu1 80.82(5) 4_664 5_564
Eu1 As2 Eu1 80.82(5) 4_664 5_564
Na1 As2 Eu1 80.82(5) 6_554 5_564
Eu1 As2 Eu1 80.82(5) 6_554 5_564
Na1 As2 Eu1 0.00(3) 5_564 5_564
Al As2 Na 84.01(10) . 2_665
Na1 As2 Na 72.36(7) 4_664 2_665
Eu1 As2 Na 72.36(7) 4_664 2_665
Na1 As2 Na 72.36(7) 6_554 2_665
Eu1 As2 Na 72.36(7) 6_554 2_665
Na1 As2 Na 144.46(12) 5_564 2_665
Eu1 As2 Na 144.46(12) 5_564 2_665
Al As2 Na 84.01(10) . .
Na1 As2 Na 144.46(12) 4_664 .
Eu1 As2 Na 144.46(12) 4_664 .
Na1 As2 Na 72.36(7) 6_554 .
Eu1 As2 Na 72.36(7) 6_554 .
Na1 As2 Na 72.36(7) 5_564 .
Eu1 As2 Na 72.36(7) 5_564 .
Na As2 Na 118.92(4) 2_665 .
Al As2 Na 84.01(10) . 3_565
Na1 As2 Na 72.36(7) 4_664 3_565
Eu1 As2 Na 72.36(7) 4_664 3_565
Na1 As2 Na 144.46(12) 6_554 3_565
Eu1 As2 Na 144.46(12) 6_554 3_565
Na1 As2 Na 72.36(7) 5_564 3_565
Eu1 As2 Na 72.36(7) 5_564 3_565
Na As2 Na 118.92(4) 2_665 3_565
Na As2 Na 118.92(4) . 3_565
Al As2 Na1 62.81(4) . 3_565
Na1 As2 Na1 129.487(18) 4_664 3_565
Eu1 As2 Na1 129.487(18) 4_664 3_565
Na1 As2 Na1 68.725(9) 6_554 3_565
Eu1 As2 Na1 68.725(9) 6_554 3_565
Na1 As2 Na1 129.487(18) 5_564 3_565
Eu1 As2 Na1 129.487(18) 5_564 3_565
Na As2 Na1 60.66(5) 2_665 3_565
Na As2 Na1 60.66(5) . 3_565
Na As2 Na1 146.82(12) 3_565 3_565
Al As2 Eu1 62.81(4) . 3_565
Na1 As2 Eu1 129.487(18) 4_664 3_565
Eu1 As2 Eu1 129.487(18) 4_664 3_565
Na1 As2 Eu1 68.725(9) 6_554 3_565
Eu1 As2 Eu1 68.725(9) 6_554 3_565
Na1 As2 Eu1 129.487(18) 5_564 3_565
Eu1 As2 Eu1 129.487(18) 5_564 3_565
Na As2 Eu1 60.66(5) 2_665 3_565
Na As2 Eu1 60.66(5) . 3_565
Na As2 Eu1 146.82(12) 3_565 3_565
Na1 As2 Eu1 0.00(2) 3_565 3_565

loop_
_geom_bond_atom_site_label_1
_geom_bond_atom_site_label_2
_geom_bond_distance
_geom_bond_site_symmetry_2
Na As1 2.914(2) 5_454
Na As1 2.914(2) 6_664
Na As1 3.064(6) .
Na As2 3.306(5) .
Na Na1 3.459(3) 3_565
Na Eu1 3.459(3) 3_565
Na Eu1 3.459(3) 2_665
Na Na1 3.459(3) 2_665
Na Na1 3.828(5) 6_554
Na Eu1 3.828(5) 6_554
Na Eu1 3.828(5) 5_564
Na Na1 3.828(5) 5_564
Eu1 As1 3.1483(11) 6_654
Eu1 As1 3.1483(11) 5_554
Eu1 As2 3.1768(17) 4_665
Eu1 Al 3.272(2) .
Eu1 As1 3.2853(9) 2_665
Eu1 As1 3.2853(9) 3_565
Eu1 Na 3.459(3) 2_665
Eu1 Na 3.459(3) 3_565
Eu1 As2 3.5331(13) .
Eu1 Al 3.680(5) 4_664
Eu1 Eu1 3.7987(6) 4_664
Eu1 Eu1 3.7987(6) 4_665
Al As1 2.488(2) .
Al As1 2.488(2) 2_665
Al As1 2.488(2) 3_565
Al As2 2.527(8) .
Al Na1 3.272(2) 3_565
Al Eu1 3.272(2) 3_565
Al Eu1 3.272(2) 2_665
Al Na1 3.272(2) 2_665
Al Eu1 3.680(5) 4_665
Al Eu1 3.680(5) 6
As1 Na 2.914(2) 5_455
As1 Na 2.914(2) 6_665
As1 Na1 3.1483(11) 6
As1 Eu1 3.1483(11) 6
As1 Na1 3.1483(11) 5_565
As1 Eu1 3.1483(11) 5_565
As1 Eu1 3.2853(9) 3_565
As1 Na1 3.2853(9) 3_565
As1 Eu1 3.2854(9) 2_665
As1 Na1 3.2854(9) 2_665
As2 Na1 3.1768(17) 4_664
As2 Eu1 3.1768(17) 4_664
As2 Na1 3.1769(17) 6_554
As2 Eu1 3.1769(17) 6_554
As2 Na1 3.1769(17) 5_564
As2 Eu1 3.1769(17) 5_564
As2 Na 3.306(5) 2_665
As2 Na 3.306(5) 3_565
As2 Na1 3.5330(13) 3_565
As2 Eu1 3.5330(13) 3_565
